data_4025260
loop_
_publ_author_name
'Bart M. J. M. Suijkerbuijk'
'Duncan M. Tooke'
'Martin Lutz'
'Anthony L. Spek'
'Leonardus W. Jenneskens'
'Gerard van Koten'
'Robertus J. M. Klein Gebbink'

_publ_contact_author_address
; Bijvoet Center for Biomolecular Research
  Crystal and Structural Chemistry
  Utrecht University
  Padualaan 8
  3584 CH Utrecht
  The Netherlands
;
_publ_contact_author_email m.lutz@uu.nl
_publ_contact_author_fax '[+31] 30 2533940'
_publ_contact_author_name 'Martin Lutz'
_publ_contact_author_phone '[+31] 30 2533902'
_publ_section_title
;
 Synthesis of and Evidence for Electronic Communication within
 Heteromultimetallic Tetrakis(NCN-pincer metal)-(Metallo)porphyrin Hybrids
;
_journal_name_full 'Journal of Organic Chemistry'
_journal_page_first 1534
_journal_page_last 1549
_journal_paper_doi 10.1021/jo902402g
_journal_volume 75
_journal_year 2010
_chemical_formula_moiety 'C68 H80 Br4 N12 Ni'
_chemical_formula_sum 'C68 H80 Br4 N12 Ni'
_chemical_formula_weight 1443.79
_chemical_name_systematic
; 
 ? 
;
_space_group_IT_number 15
_symmetry_cell_setting monoclinic
_symmetry_space_group_name_Hall '-C 2yc'
_symmetry_space_group_name_H-M 'C 1 2/c 1'
_atom_sites_solution_hydrogens geom
_atom_sites_solution_primary direct
_atom_sites_solution_secondary difmap
_audit_creation_method SHELXL-97
_cell_angle_alpha 90.00
_cell_angle_beta 126.1130(10)
_cell_angle_gamma 90.00
_cell_formula_units_Z 4
_cell_length_a 35.4380(10)
_cell_length_b 9.8494(10)
_cell_length_c 29.2457(10)
_cell_measurement_reflns_used 28
_cell_measurement_temperature 150(2)
_cell_measurement_theta_max 13.749
_cell_measurement_theta_min 4.444
_cell_volume 8246.6(9)
_computing_cell_refinement DIRAX
_computing_data_collection 'Nonius Collect'
_computing_data_reduction 'EvalCCD and SADABS'
_computing_molecular_graphics PLATON
_computing_publication_material PLATON
_computing_structure_refinement 'SHELXL-97 (Sheldrick, 1997)'
_computing_structure_solution 'SHELXS-86 (Sheldrick, 1986)'
_diffrn_ambient_temperature 150(2)
_diffrn_measured_fraction_theta_full 1.000
_diffrn_measured_fraction_theta_max 1.000
_diffrn_measurement_device_type 'Nonius KappaCCD'
_diffrn_measurement_method 'Omega and Phi scans'
_diffrn_radiation_monochromator graphite
_diffrn_radiation_source 'rotating anode'
_diffrn_radiation_type MoK\a
_diffrn_radiation_wavelength 0.71073
_diffrn_reflns_av_R_equivalents 0.1217
_diffrn_reflns_av_sigmaI/netI 0.0656
_diffrn_reflns_limit_h_max 38
_diffrn_reflns_limit_h_min -38
_diffrn_reflns_limit_k_max 10
_diffrn_reflns_limit_k_min -10
_diffrn_reflns_limit_l_max 31
_diffrn_reflns_limit_l_min -31
_diffrn_reflns_number 77763
_diffrn_reflns_theta_full 22.50
_diffrn_reflns_theta_max 22.50
_diffrn_reflns_theta_min 1.72
_exptl_absorpt_coefficient_mu 2.214
_exptl_absorpt_correction_T_max 0.96
_exptl_absorpt_correction_T_min 0.61
_exptl_absorpt_correction_type multi-scan
_exptl_absorpt_process_details SADABS
_exptl_crystal_colour red-orange
_exptl_crystal_density_diffrn 1.163
_exptl_crystal_density_method 'not measured'
_exptl_crystal_description block
_exptl_crystal_F_000 2960
_exptl_crystal_size_max 0.35
_exptl_crystal_size_mid 0.06
_exptl_crystal_size_min 0.02
_refine_diff_density_max 0.984
_refine_diff_density_min -0.676
_refine_diff_density_rms 0.076
_refine_ls_extinction_method none
_refine_ls_goodness_of_fit_ref 1.070
_refine_ls_hydrogen_treatment constr
_refine_ls_matrix_type full
_refine_ls_number_parameters 393
_refine_ls_number_reflns 5378
_refine_ls_number_restraints 72
_refine_ls_restrained_S_all 1.077
_refine_ls_R_factor_all 0.1117
_refine_ls_R_factor_gt 0.0647
_refine_ls_shift/su_max 0.001
_refine_ls_shift/su_mean 0.000
_refine_ls_structure_factor_coef Fsqd
_refine_ls_weighting_details 'calc w=1/[\s^2^(Fo^2^)+(0.0635P)^2^+32.1646P] where P=(Fo^2^+2Fc^2^)/3'
_refine_ls_weighting_scheme calc
_refine_ls_wR_factor_gt 0.1303
_refine_ls_wR_factor_ref 0.1463
_reflns_number_gt 3835
_reflns_number_total 5378
_reflns_threshold_expression I>2\s(I)
_cod_data_source_file jo902402g_si_002_2.cif
_cod_data_source_block s3073a
_cod_original_sg_symbol_H-M 'C 2/c'
_cod_database_code 4025260

loop_
_symmetry_equiv_pos_as_xyz
'x, y, z'
'-x, y, -z+1/2'
'x+1/2, y+1/2, z'
'-x+1/2, y+1/2, -z+1/2'
'-x, -y, -z'
'x, -y, z-1/2'
'-x+1/2, -y+1/2, -z'
'x+1/2, -y+1/2, z-1/2'

loop_
_atom_site_label
_atom_site_type_symbol
_atom_site_fract_x
_atom_site_fract_y
_atom_site_fract_z
_atom_site_U_iso_or_equiv
_atom_site_adp_type
_atom_site_occupancy
_atom_site_symmetry_multiplicity
_atom_site_calc_flag
_atom_site_refinement_flags
_atom_site_disorder_assembly
_atom_site_disorder_group
Br1 Br -0.07446(3) 0.00888(8) 0.17510(3) 0.0570(3) Uani 1 1 d . . .
Br2 Br 0.32365(3) 0.29736(10) 0.69173(3) 0.0624(3) Uani 1 1 d . . .
Ni1 Ni 0.0000 0.5000 0.5000 0.0187(3) Uani 1 2 d S . .
N1 N 0.03548(16) 0.3942(5) 0.48091(19) 0.0214(12) Uani 1 1 d . . .
N2 N -0.05738(15) 0.4581(5) 0.42617(19) 0.0206(12) Uani 1 1 d . . .
N3 N -0.0563(3) -0.1777(6) 0.3285(3) 0.0599(17) Uani 1 1 d U . .
N4 N -0.0717(2) 0.4681(6) 0.1951(3) 0.0518(16) Uani 1 1 d U . .
N5 N 0.2519(2) 0.6787(6) 0.5948(3) 0.0576(17) Uani 1 1 d U . .
N6 N 0.2153(2) 0.0130(6) 0.6776(3) 0.0564(17) Uani 1 1 d U . .
C1 C 0.0832(2) 0.3742(6) 0.5138(2) 0.0260(16) Uani 1 1 d . . .
C2 C 0.0955(2) 0.2953(6) 0.4835(3) 0.0335(17) Uani 1 1 d . . .
H2 H 0.1261 0.2690 0.4966 0.040 Uiso 1 1 calc R . .
C3 C 0.0563(2) 0.2651(6) 0.4336(3) 0.0315(17) Uani 1 1 d . . .
H3 H 0.0537 0.2124 0.4047 0.038 Uiso 1 1 calc R . .
C4 C 0.0187(2) 0.3264(6) 0.4313(2) 0.0200(14) Uani 1 1 d . . .
C5 C -0.0267(2) 0.3169(6) 0.3854(2) 0.0211(15) Uani 1 1 d . . .
C6 C -0.0622(2) 0.3794(6) 0.3838(3) 0.0270(16) Uani 1 1 d . . .
C7 C -0.1102(2) 0.3723(7) 0.3367(3) 0.0351(17) Uani 1 1 d . . .
H7 H -0.1226 0.3236 0.3025 0.042 Uiso 1 1 calc R . .
C8 C -0.1346(2) 0.4459(7) 0.3490(3) 0.0356(18) Uani 1 1 d . . .
H8 H -0.1673 0.4613 0.3251 0.043 Uiso 1 1 calc R . .
C9 C -0.1023(2) 0.4973(6) 0.4049(2) 0.0243(15) Uani 1 1 d . . .
C10 C 0.1148(2) 0.4230(6) 0.5680(2) 0.0259(16) Uani 1 1 d . . .
C11 C -0.03938(19) 0.2408(6) 0.3337(2) 0.0219(14) Uani 1 1 d . . .
C12 C -0.0404(2) 0.1012(6) 0.3326(3) 0.0287(16) Uani 1 1 d . . .
H12 H -0.0332 0.0534 0.3650 0.034 Uiso 1 1 calc R . .
C13 C -0.0514(2) 0.0286(6) 0.2863(3) 0.0298(16) Uani 1 1 d . . .
C14 C -0.0610(2) 0.1027(7) 0.2406(3) 0.0317(17) Uani 1 1 d . . .
C15 C -0.0603(2) 0.2438(7) 0.2390(2) 0.0299(16) Uani 1 1 d . . .
C16 C -0.04956(19) 0.3090(6) 0.2869(3) 0.0250(15) Uani 1 1 d . . .
H16 H -0.0492 0.4055 0.2876 0.030 Uiso 1 1 calc R . .
C17 C -0.0530(3) -0.1231(7) 0.2857(3) 0.059(2) Uani 1 1 d U . .
H17A H -0.0802 -0.1541 0.2481 0.071 Uiso 1 1 calc R . .
H17B H -0.0244 -0.1588 0.2913 0.071 Uiso 1 1 calc R . .
C18 C -0.1033(3) -0.1652(9) 0.3122(5) 0.091(3) Uani 1 1 d U . .
H18A H -0.1122 -0.0692 0.3066 0.137 Uiso 1 1 calc R . .
H18B H -0.1048 -0.2029 0.3421 0.137 Uiso 1 1 calc R . .
H18C H -0.1247 -0.2150 0.2769 0.137 Uiso 1 1 calc R . .
C19 C -0.0422(4) -0.3191(8) 0.3398(4) 0.100(3) Uani 1 1 d U . .
H19A H -0.0406 -0.3499 0.3728 0.150 Uiso 1 1 calc R . .
H19B H -0.0114 -0.3288 0.3475 0.150 Uiso 1 1 calc R . .
H19C H -0.0651 -0.3742 0.3068 0.150 Uiso 1 1 calc R . .
C20 C -0.0693(3) 0.3234(7) 0.1896(3) 0.0475(19) Uani 1 1 d U . .
H20A H -0.0441 0.3039 0.1854 0.057 Uiso 1 1 calc R . .
H20B H -0.0991 0.2923 0.1547 0.057 Uiso 1 1 calc R . .
C21 C -0.0570(4) 0.5448(10) 0.1669(5) 0.109(4) Uani 1 1 d U . .
H21A H -0.0572 0.6417 0.1744 0.163 Uiso 1 1 calc R . .
H21B H -0.0784 0.5281 0.1261 0.163 Uiso 1 1 calc R . .
H21C H -0.0253 0.5174 0.1808 0.163 Uiso 1 1 calc R . .
C22 C -0.1160(3) 0.5075(9) 0.1792(4) 0.080(3) Uani 1 1 d U . .
H22A H -0.1394 0.4893 0.1388 0.121 Uiso 1 1 calc R . .
H22B H -0.1158 0.6047 0.1866 0.121 Uiso 1 1 calc R . .
H22C H -0.1238 0.4558 0.2013 0.121 Uiso 1 1 calc R . .
C23 C 0.1656(2) 0.3896(7) 0.5974(2) 0.0273(16) Uani 1 1 d . . .
C24 C 0.1958(2) 0.4871(7) 0.6026(2) 0.0333(17) Uani 1 1 d . . .
H24 H 0.1840 0.5750 0.5874 0.040 Uiso 1 1 calc R . .
C25 C 0.2428(2) 0.4607(7) 0.6295(3) 0.0339(17) Uani 1 1 d . . .
C26 C 0.2584(2) 0.3340(8) 0.6527(3) 0.0356(18) Uani 1 1 d . . .
C27 C 0.2298(2) 0.2331(7) 0.6497(2) 0.0331(17) Uani 1 1 d . . .
C28 C 0.1831(2) 0.2638(7) 0.6214(3) 0.0342(17) Uani 1 1 d . . .
H28 H 0.1625 0.1964 0.6183 0.041 Uiso 1 1 calc R . .
C29 C 0.2747(2) 0.5689(8) 0.6335(3) 0.0507(19) Uani 1 1 d U . .
H29A H 0.2936 0.6059 0.6724 0.061 Uiso 1 1 calc R . .
H29B H 0.2966 0.5259 0.6272 0.061 Uiso 1 1 calc R . .
C30 C 0.2846(3) 0.7871(9) 0.6094(4) 0.088(3) Uani 1 1 d U . .
H30A H 0.2989 0.8158 0.6485 0.132 Uiso 1 1 calc R . .
H30B H 0.2682 0.8640 0.5838 0.132 Uiso 1 1 calc R . .
H30C H 0.3090 0.7550 0.6059 0.132 Uiso 1 1 calc R . .
C31 C 0.2315(3) 0.6346(10) 0.5365(4) 0.082(3) Uani 1 1 d U . .
H31A H 0.2159 0.7117 0.5106 0.124 Uiso 1 1 calc R . .
H31B H 0.2088 0.5622 0.5259 0.124 Uiso 1 1 calc R . .
H31C H 0.2563 0.6006 0.5341 0.124 Uiso 1 1 calc R . .
C32 C 0.2478(3) 0.0945(8) 0.6749(3) 0.057(2) Uani 1 1 d U . .
H32A H 0.2559 0.0455 0.6522 0.068 Uiso 1 1 calc R . .
H32B H 0.2769 0.1050 0.7137 0.068 Uiso 1 1 calc R . .
C33 C 0.2155(3) 0.0518(9) 0.7244(4) 0.075(3) Uani 1 1 d U . .
H33A H 0.2461 0.0313 0.7596 0.113 Uiso 1 1 calc R . .
H33B H 0.1912 0.0014 0.7235 0.113 Uiso 1 1 calc R . .
H33C H 0.2094 0.1494 0.7224 0.113 Uiso 1 1 calc R . .
C34 C 0.2272(4) -0.1294(9) 0.6845(5) 0.103(3) Uani 1 1 d U . .
H34A H 0.2215 -0.1646 0.6496 0.155 Uiso 1 1 calc R . .
H34B H 0.2079 -0.1793 0.6927 0.155 Uiso 1 1 calc R . .
H34C H 0.2602 -0.1411 0.7159 0.155 Uiso 1 1 calc R . .

loop_
_atom_site_aniso_label
_atom_site_aniso_U_11
_atom_site_aniso_U_22
_atom_site_aniso_U_33
_atom_site_aniso_U_23
_atom_site_aniso_U_13
_atom_site_aniso_U_12
Br1 0.0717(6) 0.0592(6) 0.0414(5) -0.0179(4) 0.0341(5) -0.0019(5)
Br2 0.0300(4) 0.0975(7) 0.0569(5) 0.0276(5) 0.0241(4) 0.0221(5)
Ni1 0.0138(6) 0.0184(6) 0.0188(6) -0.0015(5) 0.0068(5) 0.0003(5)
N1 0.022(3) 0.022(3) 0.021(3) -0.003(2) 0.013(3) 0.002(2)
N2 0.015(3) 0.021(3) 0.022(3) 0.000(2) 0.009(2) 0.001(2)
N3 0.098(5) 0.017(3) 0.093(5) -0.004(3) 0.072(4) -0.004(3)
N4 0.069(4) 0.049(4) 0.058(4) 0.025(3) 0.048(3) 0.022(3)
N5 0.055(4) 0.048(4) 0.072(4) 0.011(3) 0.038(4) -0.006(3)
N6 0.057(4) 0.044(4) 0.067(4) 0.020(3) 0.036(3) 0.016(3)
C1 0.017(4) 0.033(4) 0.025(4) 0.007(3) 0.010(3) 0.004(3)
C2 0.023(4) 0.042(4) 0.032(4) 0.001(3) 0.014(4) 0.014(3)
C3 0.033(4) 0.038(4) 0.022(4) -0.016(3) 0.015(4) 0.001(3)
C4 0.019(4) 0.017(3) 0.022(4) -0.005(3) 0.011(3) -0.001(3)
C5 0.018(4) 0.014(3) 0.035(4) -0.002(3) 0.018(3) 0.002(3)
C6 0.030(4) 0.019(4) 0.028(4) -0.005(3) 0.016(3) -0.006(3)
C7 0.016(4) 0.048(5) 0.024(4) -0.017(3) 0.002(3) -0.006(3)
C8 0.012(4) 0.051(5) 0.028(4) -0.015(3) 0.002(3) -0.001(3)
C9 0.019(4) 0.028(4) 0.025(4) -0.003(3) 0.013(3) 0.003(3)
C10 0.016(4) 0.030(4) 0.020(4) 0.004(3) 0.004(3) -0.001(3)
C11 0.017(3) 0.020(4) 0.025(4) -0.003(3) 0.010(3) -0.003(3)
C12 0.031(4) 0.028(4) 0.023(4) -0.007(3) 0.014(3) 0.001(3)
C13 0.039(4) 0.021(4) 0.031(4) -0.001(3) 0.022(3) -0.002(3)
C14 0.025(4) 0.036(5) 0.029(4) -0.013(4) 0.013(3) -0.004(3)
C15 0.017(4) 0.045(5) 0.026(4) -0.004(3) 0.012(3) 0.000(3)
C16 0.022(4) 0.022(4) 0.032(4) -0.005(3) 0.016(3) -0.002(3)
C17 0.099(6) 0.030(4) 0.068(5) -0.011(4) 0.060(5) -0.002(4)
C18 0.107(8) 0.050(6) 0.152(9) -0.011(6) 0.096(7) -0.021(5)
C19 0.168(9) 0.036(5) 0.126(8) 0.014(5) 0.103(7) 0.014(6)
C20 0.060(5) 0.048(4) 0.047(4) 0.010(4) 0.038(4) 0.018(4)
C21 0.114(8) 0.085(7) 0.150(9) 0.039(7) 0.090(7) 0.020(6)
C22 0.071(6) 0.082(7) 0.073(6) 0.010(5) 0.033(5) 0.013(5)
C23 0.021(4) 0.038(4) 0.017(3) -0.008(3) 0.009(3) 0.003(4)
C24 0.022(4) 0.035(4) 0.030(4) -0.001(3) 0.008(3) 0.006(4)
C25 0.027(4) 0.042(5) 0.029(4) -0.004(3) 0.014(3) 0.000(4)
C26 0.023(4) 0.052(5) 0.031(4) 0.007(4) 0.016(3) 0.011(4)
C27 0.033(4) 0.043(5) 0.021(4) 0.010(3) 0.014(3) 0.014(4)
C28 0.023(4) 0.039(5) 0.035(4) 0.004(3) 0.014(3) 0.005(3)
C29 0.041(4) 0.053(5) 0.061(5) -0.005(4) 0.031(4) -0.001(4)
C30 0.079(6) 0.068(6) 0.131(8) -0.003(6) 0.069(6) -0.019(5)
C31 0.074(6) 0.101(7) 0.077(6) 0.025(6) 0.047(6) -0.002(6)
C32 0.049(5) 0.057(5) 0.063(5) 0.021(4) 0.033(4) 0.021(4)
C33 0.069(6) 0.094(7) 0.066(6) 0.018(5) 0.041(5) 0.003(5)
C34 0.098(7) 0.062(6) 0.143(9) 0.024(6) 0.067(7) 0.014(6)

loop_
_atom_type_symbol
_atom_type_description
_atom_type_scat_dispersion_real
_atom_type_scat_dispersion_imag
_atom_type_scat_source
C C 0.0033 0.0016 'International Tables Vol C Tables 4.2.6.8 and 6.1.1.4'
H H 0.0000 0.0000 'International Tables Vol C Tables 4.2.6.8 and 6.1.1.4'
Br Br -0.2901 2.4595 'International Tables Vol C Tables 4.2.6.8 and 6.1.1.4'
N N 0.0061 0.0033 'International Tables Vol C Tables 4.2.6.8 and 6.1.1.4'
Ni Ni 0.3393 1.1124 'International Tables Vol C Tables 4.2.6.8 and 6.1.1.4'

loop_
_geom_angle_atom_site_label_1
_geom_angle_atom_site_label_2
_geom_angle_atom_site_label_3
_geom_angle
_geom_angle_site_symmetry_1
_geom_angle_site_symmetry_3
_geom_angle_publ_flag
N2 Ni1 N2 179.994(1) 5_566 . ?
N2 Ni1 N1 90.14(19) 5_566 . ?
N2 Ni1 N1 89.86(19) . . ?
N2 Ni1 N1 89.85(19) 5_566 5_566 ?
N2 Ni1 N1 90.14(19) . 5_566 ?
N1 Ni1 N1 179.999(2) . 5_566 ?
C4 N1 C1 104.8(5) . . ?
C4 N1 Ni1 127.7(4) . . ?
C1 N1 Ni1 127.5(4) . . ?
C9 N2 C6 104.6(5) . . ?
C9 N2 Ni1 127.9(4) . . ?
C6 N2 Ni1 127.5(4) . . ?
C17 N3 C18 110.8(7) . . ?
C17 N3 C19 111.4(6) . . ?
C18 N3 C19 109.5(7) . . ?
C22 N4 C21 112.4(7) . . ?
C22 N4 C20 111.4(7) . . ?
C21 N4 C20 113.2(7) . . ?
C29 N5 C30 110.3(7) . . ?
C29 N5 C31 111.0(7) . . ?
C30 N5 C31 108.9(7) . . ?
C33 N6 C32 110.6(7) . . ?
C33 N6 C34 106.9(7) . . ?
C32 N6 C34 111.9(7) . . ?
C10 C1 N1 125.4(6) . . ?
C10 C1 C2 124.6(6) . . ?
N1 C1 C2 110.0(5) . . ?
C3 C2 C1 107.5(5) . . ?
C3 C2 H2 126.2 . . ?
C1 C2 H2 126.2 . . ?
C2 C3 C4 107.5(5) . . ?
C2 C3 H3 126.3 . . ?
C4 C3 H3 126.3 . . ?
C5 C4 N1 126.7(5) . . ?
C5 C4 C3 123.1(5) . . ?
N1 C4 C3 110.2(5) . . ?
C4 C5 C6 121.9(5) . . ?
C4 C5 C11 120.3(5) . . ?
C6 C5 C11 117.7(5) . . ?
C5 C6 N2 126.3(5) . . ?
C5 C6 C7 123.8(6) . . ?
N2 C6 C7 109.9(5) . . ?
C8 C7 C6 107.9(6) . . ?
C8 C7 H7 126.1 . . ?
C6 C7 H7 126.1 . . ?
C7 C8 C9 107.1(5) . . ?
C7 C8 H8 126.5 . . ?
C9 C8 H8 126.5 . . ?
C10 C9 N2 125.7(5) 5_566 . ?
C10 C9 C8 123.8(5) 5_566 . ?
N2 C9 C8 110.5(5) . . ?
C9 C10 C1 123.3(6) 5_566 . ?
C9 C10 C23 118.9(5) 5_566 . ?
C1 C10 C23 117.9(6) . . ?
C16 C11 C12 118.7(6) . . ?
C16 C11 C5 120.6(5) . . ?
C12 C11 C5 120.7(5) . . ?
C13 C12 C11 122.2(6) . . ?
C13 C12 H12 118.9 . . ?
C11 C12 H12 118.9 . . ?
C12 C13 C14 116.5(6) . . ?
C12 C13 C17 121.4(6) . . ?
C14 C13 C17 122.1(6) . . ?
C13 C14 C15 124.2(6) . . ?
C13 C14 Br1 119.2(5) . . ?
C15 C14 Br1 116.6(5) . . ?
C16 C15 C14 115.7(6) . . ?
C16 C15 C20 120.7(6) . . ?
C14 C15 C20 123.6(6) . . ?
C11 C16 C15 122.7(6) . . ?
C11 C16 H16 118.6 . . ?
C15 C16 H16 118.6 . . ?
N3 C17 C13 112.7(6) . . ?
N3 C17 H17A 109.0 . . ?
C13 C17 H17A 109.0 . . ?
N3 C17 H17B 109.0 . . ?
C13 C17 H17B 109.0 . . ?
H17A C17 H17B 107.8 . . ?
N3 C18 H18A 109.5 . . ?
N3 C18 H18B 109.5 . . ?
H18A C18 H18B 109.5 . . ?
N3 C18 H18C 109.5 . . ?
H18A C18 H18C 109.5 . . ?
H18B C18 H18C 109.5 . . ?
N3 C19 H19A 109.5 . . ?
N3 C19 H19B 109.5 . . ?
H19A C19 H19B 109.5 . . ?
N3 C19 H19C 109.5 . . ?
H19A C19 H19C 109.5 . . ?
H19B C19 H19C 109.5 . . ?
N4 C20 C15 113.7(6) . . ?
N4 C20 H20A 108.8 . . ?
C15 C20 H20A 108.8 . . ?
N4 C20 H20B 108.8 . . ?
C15 C20 H20B 108.8 . . ?
H20A C20 H20B 107.7 . . ?
N4 C21 H21A 109.5 . . ?
N4 C21 H21B 109.5 . . ?
H21A C21 H21B 109.5 . . ?
N4 C21 H21C 109.5 . . ?
H21A C21 H21C 109.5 . . ?
H21B C21 H21C 109.5 . . ?
N4 C22 H22A 109.5 . . ?
N4 C22 H22B 109.5 . . ?
H22A C22 H22B 109.5 . . ?
N4 C22 H22C 109.5 . . ?
H22A C22 H22C 109.5 . . ?
H22B C22 H22C 109.5 . . ?
C24 C23 C28 118.8(6) . . ?
C24 C23 C10 120.0(6) . . ?
C28 C23 C10 121.2(6) . . ?
C23 C24 C25 121.9(6) . . ?
C23 C24 H24 119.0 . . ?
C25 C24 H24 119.0 . . ?
C26 C25 C24 116.7(6) . . ?
C26 C25 C29 122.7(6) . . ?
C24 C25 C29 120.5(6) . . ?
C25 C26 C27 123.8(6) . . ?
C25 C26 Br2 117.3(5) . . ?
C27 C26 Br2 119.0(5) . . ?
C28 C27 C26 117.1(6) . . ?
C28 C27 C32 120.4(7) . . ?
C26 C27 C32 122.5(6) . . ?
C27 C28 C23 121.7(6) . . ?
C27 C28 H28 119.2 . . ?
C23 C28 H28 119.2 . . ?
N5 C29 C25 115.3(6) . . ?
N5 C29 H29A 108.4 . . ?
C25 C29 H29A 108.4 . . ?
N5 C29 H29B 108.4 . . ?
C25 C29 H29B 108.4 . . ?
H29A C29 H29B 107.5 . . ?
N5 C30 H30A 109.5 . . ?
N5 C30 H30B 109.5 . . ?
H30A C30 H30B 109.5 . . ?
N5 C30 H30C 109.5 . . ?
H30A C30 H30C 109.5 . . ?
H30B C30 H30C 109.5 . . ?
N5 C31 H31A 109.5 . . ?
N5 C31 H31B 109.5 . . ?
H31A C31 H31B 109.5 . . ?
N5 C31 H31C 109.5 . . ?
H31A C31 H31C 109.5 . . ?
H31B C31 H31C 109.5 . . ?
N6 C32 C27 114.2(6) . . ?
N6 C32 H32A 108.7 . . ?
C27 C32 H32A 108.7 . . ?
N6 C32 H32B 108.7 . . ?
C27 C32 H32B 108.7 . . ?
H32A C32 H32B 107.6 . . ?
N6 C33 H33A 109.5 . . ?
N6 C33 H33B 109.5 . . ?
H33A C33 H33B 109.5 . . ?
N6 C33 H33C 109.5 . . ?
H33A C33 H33C 109.5 . . ?
H33B C33 H33C 109.5 . . ?
N6 C34 H34A 109.5 . . ?
N6 C34 H34B 109.5 . . ?
H34A C34 H34B 109.5 . . ?
N6 C34 H34C 109.5 . . ?
H34A C34 H34C 109.5 . . ?
H34B C34 H34C 109.5 . . ?

loop_
_geom_bond_atom_site_label_1
_geom_bond_atom_site_label_2
_geom_bond_distance
_geom_bond_site_symmetry_2
_geom_bond_publ_flag
Br1 C14 1.917(6) . ?
Br2 C26 1.916(6) . ?
Ni1 N2 1.947(4) 5_566 ?
Ni1 N2 1.947(4) . ?
Ni1 N1 1.951(4) . ?
Ni1 N1 1.951(4) 5_566 ?
N1 C4 1.374(7) . ?
N1 C1 1.382(7) . ?
N2 C9 1.380(7) . ?
N2 C6 1.385(7) . ?
N3 C17 1.432(9) . ?
N3 C18 1.441(10) . ?
N3 C19 1.451(10) . ?
N4 C22 1.405(10) . ?
N4 C21 1.424(10) . ?
N4 C20 1.442(9) . ?
N5 C29 1.423(9) . ?
N5 C30 1.442(9) . ?
N5 C31 1.471(10) . ?
N6 C33 1.417(10) . ?
N6 C32 1.443(9) . ?
N6 C34 1.445(10) . ?
C1 C10 1.381(8) . ?
C1 C2 1.424(8) . ?
C2 C3 1.325(8) . ?
C2 H2 0.9500 . ?
C3 C4 1.425(8) . ?
C3 H3 0.9500 . ?
C4 C5 1.364(8) . ?
C5 C6 1.375(8) . ?
C5 C11 1.500(8) . ?
C6 C7 1.426(8) . ?
C7 C8 1.330(8) . ?
C7 H7 0.9500 . ?
C8 C9 1.425(8) . ?
C8 H8 0.9500 . ?
C9 C10 1.362(8) 5_566 ?
C10 C9 1.362(8) 5_566 ?
C10 C23 1.503(8) . ?
C11 C16 1.367(8) . ?
C11 C12 1.376(8) . ?
C12 C13 1.369(8) . ?
C12 H12 0.9500 . ?
C13 C14 1.377(8) . ?
C13 C17 1.495(9) . ?
C14 C15 1.391(9) . ?
C15 C16 1.375(8) . ?
C15 C20 1.504(9) . ?
C16 H16 0.9500 . ?
C17 H17A 0.9900 . ?
C17 H17B 0.9900 . ?
C18 H18A 0.9800 . ?
C18 H18B 0.9800 . ?
C18 H18C 0.9800 . ?
C19 H19A 0.9800 . ?
C19 H19B 0.9800 . ?
C19 H19C 0.9800 . ?
C20 H20A 0.9900 . ?
C20 H20B 0.9900 . ?
C21 H21A 0.9800 . ?
C21 H21B 0.9800 . ?
C21 H21C 0.9800 . ?
C22 H22A 0.9800 . ?
C22 H22B 0.9800 . ?
C22 H22C 0.9800 . ?
C23 C24 1.378(8) . ?
C23 C28 1.379(9) . ?
C24 C25 1.387(8) . ?
C24 H24 0.9500 . ?
C25 C26 1.372(9) . ?
C25 C29 1.507(9) . ?
C26 C27 1.384(9) . ?
C27 C28 1.377(8) . ?
C27 C32 1.504(9) . ?
C28 H28 0.9500 . ?
C29 H29A 0.9900 . ?
C29 H29B 0.9900 . ?
C30 H30A 0.9800 . ?
C30 H30B 0.9800 . ?
C30 H30C 0.9800 . ?
C31 H31A 0.9800 . ?
C31 H31B 0.9800 . ?
C31 H31C 0.9800 . ?
C32 H32A 0.9900 . ?
C32 H32B 0.9900 . ?
C33 H33A 0.9800 . ?
C33 H33B 0.9800 . ?
C33 H33C 0.9800 . ?
C34 H34A 0.9800 . ?
C34 H34B 0.9800 . ?
C34 H34C 0.9800 . ?

loop_
_geom_torsion_atom_site_label_1
_geom_torsion_atom_site_label_2
_geom_torsion_atom_site_label_3
_geom_torsion_atom_site_label_4
_geom_torsion
_geom_torsion_site_symmetry_1
_geom_torsion_site_symmetry_2
_geom_torsion_site_symmetry_3
_geom_torsion_site_symmetry_4
_geom_torsion_publ_flag
N2 Ni1 N1 C4 -179.4(5) 5_566 . . . ?
N2 Ni1 N1 C4 0.6(5) . . . . ?
N2 Ni1 N1 C1 -1.4(5) 5_566 . . . ?
N2 Ni1 N1 C1 178.6(5) . . . . ?
N1 Ni1 N2 C9 179.0(5) . . . . ?
N1 Ni1 N2 C9 -1.0(5) 5_566 . . . ?
N1 Ni1 N2 C6 0.7(5) . . . . ?
N1 Ni1 N2 C6 -179.3(5) 5_566 . . . ?
C4 N1 C1 C10 -179.2(6) . . . . ?
Ni1 N1 C1 C10 2.4(9) . . . . ?
C4 N1 C1 C2 0.8(6) . . . . ?
Ni1 N1 C1 C2 -177.6(4) . . . . ?
C10 C1 C2 C3 178.9(6) . . . . ?
N1 C1 C2 C3 -1.1(7) . . . . ?
C1 C2 C3 C4 0.9(7) . . . . ?
C1 N1 C4 C5 -179.9(6) . . . . ?
Ni1 N1 C4 C5 -1.5(8) . . . . ?
C1 N1 C4 C3 -0.3(6) . . . . ?
Ni1 N1 C4 C3 178.1(4) . . . . ?
C2 C3 C4 C5 179.3(6) . . . . ?
C2 C3 C4 N1 -0.4(7) . . . . ?
N1 C4 C5 C6 1.0(9) . . . . ?
C3 C4 C5 C6 -178.6(6) . . . . ?
N1 C4 C5 C11 178.8(5) . . . . ?
C3 C4 C5 C11 -0.8(9) . . . . ?
C4 C5 C6 N2 0.5(9) . . . . ?
C11 C5 C6 N2 -177.4(5) . . . . ?
C4 C5 C6 C7 179.9(6) . . . . ?
C11 C5 C6 C7 2.1(9) . . . . ?
C9 N2 C6 C5 -179.9(6) . . . . ?
Ni1 N2 C6 C5 -1.3(9) . . . . ?
C9 N2 C6 C7 0.5(6) . . . . ?
Ni1 N2 C6 C7 179.1(4) . . . . ?
C5 C6 C7 C8 -178.8(6) . . . . ?
N2 C6 C7 C8 0.7(7) . . . . ?
C6 C7 C8 C9 -1.6(8) . . . . ?
C6 N2 C9 C10 -179.8(6) . . . 5_566 ?
Ni1 N2 C9 C10 1.6(9) . . . 5_566 ?
C6 N2 C9 C8 -1.5(7) . . . . ?
Ni1 N2 C9 C8 179.9(4) . . . . ?
C7 C8 C9 C10 -179.7(6) . . . 5_566 ?
C7 C8 C9 N2 2.1(8) . . . . ?
N1 C1 C10 C9 -2.7(10) . . . 5_566 ?
C2 C1 C10 C9 177.3(6) . . . 5_566 ?
N1 C1 C10 C23 179.5(6) . . . . ?
C2 C1 C10 C23 -0.6(9) . . . . ?
C4 C5 C11 C16 -102.2(7) . . . . ?
C6 C5 C11 C16 75.7(7) . . . . ?
C4 C5 C11 C12 77.0(8) . . . . ?
C6 C5 C11 C12 -105.1(7) . . . . ?
C16 C11 C12 C13 -0.3(9) . . . . ?
C5 C11 C12 C13 -179.5(6) . . . . ?
C11 C12 C13 C14 0.7(9) . . . . ?
C11 C12 C13 C17 -179.1(6) . . . . ?
C12 C13 C14 C15 -0.2(10) . . . . ?
C17 C13 C14 C15 179.6(7) . . . . ?
C12 C13 C14 Br1 177.7(4) . . . . ?
C17 C13 C14 Br1 -2.5(9) . . . . ?
C13 C14 C15 C16 -0.6(9) . . . . ?
Br1 C14 C15 C16 -178.6(4) . . . . ?
C13 C14 C15 C20 177.8(6) . . . . ?
Br1 C14 C15 C20 -0.1(8) . . . . ?
C12 C11 C16 C15 -0.7(9) . . . . ?
C5 C11 C16 C15 178.5(5) . . . . ?
C14 C15 C16 C11 1.1(9) . . . . ?
C20 C15 C16 C11 -177.4(6) . . . . ?
C18 N3 C17 C13 77.2(8) . . . . ?
C19 N3 C17 C13 -160.7(7) . . . . ?
C12 C13 C17 N3 18.0(10) . . . . ?
C14 C13 C17 N3 -161.8(7) . . . . ?
C22 N4 C20 C15 -81.7(8) . . . . ?
C21 N4 C20 C15 150.4(7) . . . . ?
C16 C15 C20 N4 -8.0(9) . . . . ?
C14 C15 C20 N4 173.6(6) . . . . ?
C9 C10 C23 C24 -73.9(8) 5_566 . . . ?
C1 C10 C23 C24 104.1(7) . . . . ?
C9 C10 C23 C28 103.7(7) 5_566 . . . ?
C1 C10 C23 C28 -78.3(7) . . . . ?
C28 C23 C24 C25 2.2(9) . . . . ?
C10 C23 C24 C25 179.9(6) . . . . ?
C23 C24 C25 C26 -2.5(9) . . . . ?
C23 C24 C25 C29 178.8(6) . . . . ?
C24 C25 C26 C27 1.3(10) . . . . ?
C29 C25 C26 C27 180.0(6) . . . . ?
C24 C25 C26 Br2 -178.4(4) . . . . ?
C29 C25 C26 Br2 0.2(9) . . . . ?
C25 C26 C27 C28 0.1(10) . . . . ?
Br2 C26 C27 C28 179.9(5) . . . . ?
C25 C26 C27 C32 179.1(6) . . . . ?
Br2 C26 C27 C32 -1.2(9) . . . . ?
C26 C27 C28 C23 -0.5(9) . . . . ?
C32 C27 C28 C23 -179.5(6) . . . . ?
C24 C23 C28 C27 -0.7(9) . . . . ?
C10 C23 C28 C27 -178.3(6) . . . . ?
C30 N5 C29 C25 169.1(7) . . . . ?
C31 N5 C29 C25 -70.2(8) . . . . ?
C26 C25 C29 N5 163.3(6) . . . . ?
C24 C25 C29 N5 -18.1(9) . . . . ?
C33 N6 C32 C27 -79.5(8) . . . . ?
C34 N6 C32 C27 161.5(7) . . . . ?
C28 C27 C32 N6 -12.9(10) . . . . ?
C26 C27 C32 N6 168.1(6) . . . . ?
